data_7200352
loop_
_publ_author_name
'Samai, Suman'
'Biradha, Kumar'

_publ_section_title
;
 Halogen&#x22EF;halogen interactions in assembling \b-sheets into 2D
 layers in the bis-(4-halo-phenylamido)alkanes and their co-crystals via
 inter-halogen interactions
;
_journal_coden_ASTM CRECF4
_journal_issue 3
_journal_name_full CrystEngComm
_journal_page_first 482
_journal_page_last 492
_journal_paper_doi 10.1039/b813263a
_journal_volume 11
_journal_year 2009
_chemical_formula_sum 'C18 H18 Br Cl N2 O2'
_chemical_formula_weight 409.70
_space_group_IT_number 14
_symmetry_cell_setting monoclinic
_symmetry_space_group_name_Hall '-P 2ybc'
_symmetry_space_group_name_H-M 'P 1 21/c 1'
_atom_sites_solution_hydrogens geom
_atom_sites_solution_primary direct
_atom_sites_solution_secondary difmap
_audit_creation_method SHELXL-97
_cell_angle_alpha 90.00
_cell_angle_beta 119.494(2)
_cell_angle_gamma 90.00
_cell_formula_units_Z 2
_cell_length_a 9.7510(6)
_cell_length_b 11.2001(7)
_cell_length_c 9.6534(6)
_cell_measurement_reflns_used 1983
_cell_measurement_temperature 296(2)
_cell_measurement_theta_max 27.00
_cell_measurement_theta_min 2.40
_cell_volume 917.64(10)
_computing_structure_refinement 'SHELXL-97 (Sheldrick, 1997)'
_computing_structure_solution 'SHELXS-97 (Sheldrick, 1990)'
_diffrn_ambient_temperature 296(2)
_diffrn_measured_fraction_theta_full 0.992
_diffrn_measured_fraction_theta_max 0.992
_diffrn_measurement_device_type 'CCD APEX 2 Bruker'
_diffrn_measurement_method hemisphere
_diffrn_radiation_monochromator graphite
_diffrn_radiation_source 'fine-focus sealed tube'
_diffrn_radiation_type MoK\a
_diffrn_radiation_wavelength 0.71073
_diffrn_reflns_av_R_equivalents 0.1333
_diffrn_reflns_av_sigmaI/netI 0.0692
_diffrn_reflns_limit_h_max 11
_diffrn_reflns_limit_h_min -12
_diffrn_reflns_limit_k_max 13
_diffrn_reflns_limit_k_min -13
_diffrn_reflns_limit_l_max 12
_diffrn_reflns_limit_l_min -12
_diffrn_reflns_number 11949
_diffrn_reflns_theta_full 27.00
_diffrn_reflns_theta_max 27.00
_diffrn_reflns_theta_min 2.40
_exptl_absorpt_coefficient_mu 2.398
_exptl_absorpt_correction_T_max 0.788
_exptl_absorpt_correction_T_min 0.716
_exptl_absorpt_correction_type multi-scan
_exptl_absorpt_process_details SADABS
_exptl_crystal_colour colorless
_exptl_crystal_density_diffrn 1.483
_exptl_crystal_density_meas ?
_exptl_crystal_density_method .
_exptl_crystal_description Needle
_exptl_crystal_F_000 416
_exptl_crystal_size_max 0.17
_exptl_crystal_size_mid 0.12
_exptl_crystal_size_min 0.10
_refine_diff_density_max 0.398
_refine_diff_density_min -0.332
_refine_diff_density_rms 0.070
_refine_ls_extinction_method none
_refine_ls_goodness_of_fit_ref 0.892
_refine_ls_hydrogen_treatment constr
_refine_ls_matrix_type full
_refine_ls_number_parameters 118
_refine_ls_number_reflns 1983
_refine_ls_number_restraints 2
_refine_ls_restrained_S_all 0.905
_refine_ls_R_factor_all 0.0773
_refine_ls_R_factor_gt 0.0475
_refine_ls_shift/su_max 0.000
_refine_ls_shift/su_mean 0.000
_refine_ls_structure_factor_coef Fsqd
_refine_ls_weighting_details 'calc w=1/[\s^2^(Fo^2^)+(0.0812P)^2^+0.0000P] where P=(Fo^2^+2Fc^2^)/3'
_refine_ls_weighting_scheme calc
_refine_ls_wR_factor_gt 0.1263
_refine_ls_wR_factor_ref 0.1341
_reflns_number_gt 1197
_reflns_number_total 1983
_reflns_threshold_expression >2sigma(I)
_cod_data_source_file B813263A.txt
_cod_data_source_block 3BrCl
_cod_depositor_comments
;
The following automatic conversions were performed:
'_symmetry_cell_setting' value 'Monoclinic' changed to 'monoclinic'
according to '/home/saulius/struct/CIF-dictionaries/cif_core.dic'
dictionary named 'cif_core.dic' version 2.4.1 from 2010-06-29.

Automatic conversion script
Id: cif_fix_enum 1527 2010-12-29 10:47:43Z saulius 

 Replaced the incorrect bibliographical reference to the original
 publication with a proper one.

 Antanas Vaitkus,
 2019-09-18
;
_cod_original_sg_symbol_H-M P2(1)/c
_cod_database_code 7200352

loop_
_symmetry_equiv_pos_as_xyz
'x, y, z'
'-x, y+1/2, -z+1/2'
'-x, -y, -z'
'x, -y-1/2, z-1/2'

loop_
_atom_site_label
_atom_site_type_symbol
_atom_site_fract_x
_atom_site_fract_y
_atom_site_fract_z
_atom_site_U_iso_or_equiv
_atom_site_adp_type
_atom_site_occupancy
_atom_site_symmetry_multiplicity
_atom_site_calc_flag
_atom_site_refinement_flags
_atom_site_disorder_assembly
_atom_site_disorder_group
Br1 Br 0.5387(3) 0.2119(2) 0.8118(2) 0.0917(5) Uani 0.50 1 d PD . .
Cl1 Cl 0.5317(7) 0.2051(5) 0.7513(5) 0.0928(13) Uani 0.50 1 d PD . .
N11 N 0.0625(3) -0.18440(18) 0.4804(2) 0.0509(5) Uani 1 1 d . . .
H11 H 0.0347 -0.1934 0.3816 0.061 Uiso 1 1 calc R . .
C11 C 0.1724(3) -0.0920(2) 0.5602(3) 0.0507(6) Uani 1 1 d . . .
C12 C 0.2338(3) -0.0344(3) 0.4774(3) 0.0704(8) Uani 1 1 d . . .
H12 H 0.2019 -0.0566 0.3730 0.085 Uiso 1 1 calc R . .
C13 C 0.3426(4) 0.0563(3) 0.5477(4) 0.0843(9) Uani 1 1 d . . .
H13 H 0.3836 0.0948 0.4908 0.101 Uiso 1 1 calc R . .
C14 C 0.3899(3) 0.0895(2) 0.7014(4) 0.0771(8) Uani 1 1 d D . .
C15 C 0.3278(4) 0.0324(3) 0.7841(4) 0.0823(9) Uani 1 1 d . . .
H15 H 0.3596 0.0550 0.8883 0.099 Uiso 1 1 calc R . .
C16 C 0.2201(3) -0.0569(3) 0.7154(3) 0.0661(7) Uani 1 1 d . . .
H16 H 0.1786 -0.0945 0.7725 0.079 Uiso 1 1 calc R . .
O21 O 0.0215(3) -0.25693(19) 0.6747(2) 0.0793(6) Uani 1 1 d . . .
C21 C -0.0043(3) -0.2598(2) 0.5372(3) 0.0527(6) Uani 1 1 d . . .
C22 C -0.1145(3) -0.3501(2) 0.4212(3) 0.0607(7) Uani 1 1 d . . .
H22A H -0.1069 -0.3472 0.3247 0.073 Uiso 1 1 calc . . .
H22B H -0.2218 -0.3300 0.3933 0.073 Uiso 1 1 calc . . .
C23 C -0.0779(3) -0.4763(2) 0.4885(3) 0.0572(6) Uani 1 1 d . . .
H23A H -0.1619 -0.5292 0.4171 0.069 Uiso 1 1 calc . . .
H23B H -0.0754 -0.4771 0.5902 0.069 Uiso 1 1 calc . . .

loop_
_atom_site_aniso_label
_atom_site_aniso_U_11
_atom_site_aniso_U_22
_atom_site_aniso_U_33
_atom_site_aniso_U_23
_atom_site_aniso_U_13
_atom_site_aniso_U_12
Br1 0.0583(6) 0.0702(7) 0.1132(14) -0.0274(8) 0.0166(9) -0.0185(4)
Cl1 0.0556(11) 0.0724(15) 0.105(3) -0.033(2) 0.005(2) -0.0192(9)
N11 0.0732(13) 0.0447(12) 0.0404(9) 0.0002(8) 0.0322(9) 0.0014(10)
C11 0.0577(13) 0.0420(14) 0.0519(12) 0.0039(10) 0.0266(11) 0.0073(11)
C12 0.0799(18) 0.068(2) 0.0661(15) 0.0064(14) 0.0378(14) -0.0049(15)
C13 0.0746(18) 0.072(2) 0.107(2) 0.0145(19) 0.0458(17) -0.0093(17)
C14 0.0564(15) 0.0523(18) 0.102(2) -0.0079(16) 0.0229(15) -0.0042(13)
C15 0.0774(19) 0.073(2) 0.0795(18) -0.0258(17) 0.0251(15) -0.0037(17)
C16 0.0774(16) 0.0620(18) 0.0639(15) -0.0141(14) 0.0387(13) -0.0054(14)
O21 0.1335(18) 0.0679(13) 0.0564(11) -0.0018(9) 0.0620(12) -0.0132(13)
C21 0.0735(15) 0.0425(13) 0.0494(13) 0.0059(11) 0.0360(12) 0.0095(12)
C22 0.0720(16) 0.0498(17) 0.0604(14) 0.0007(11) 0.0327(12) -0.0008(12)
C23 0.0693(15) 0.0457(15) 0.0679(14) 0.0008(12) 0.0424(12) -0.0083(12)

loop_
_atom_type_symbol
_atom_type_description
_atom_type_scat_dispersion_real
_atom_type_scat_dispersion_imag
_atom_type_scat_source
C C 0.0033 0.0016 'International Tables Vol C Tables 4.2.6.8 and 6.1.1.4'
H H 0.0000 0.0000 'International Tables Vol C Tables 4.2.6.8 and 6.1.1.4'
N N 0.0061 0.0033 'International Tables Vol C Tables 4.2.6.8 and 6.1.1.4'
O O 0.0106 0.0060 'International Tables Vol C Tables 4.2.6.8 and 6.1.1.4'
Br Br -0.2901 2.4595 'International Tables Vol C Tables 4.2.6.8 and 6.1.1.4'
Cl Cl 0.1484 0.1585 'International Tables Vol C Tables 4.2.6.8 and 6.1.1.4'

loop_
_geom_angle_atom_site_label_1
_geom_angle_atom_site_label_2
_geom_angle_atom_site_label_3
_geom_angle
_geom_angle_site_symmetry_1
_geom_angle_site_symmetry_3
_geom_angle_publ_flag
Cl1 Br1 C14 69.4(6) . . ?
Br1 Cl1 C14 93.6(7) . . ?
C21 N11 C11 129.06(19) . . ?
C12 C11 C16 118.9(2) . . ?
C12 C11 N11 117.2(2) . . ?
C16 C11 N11 123.8(2) . . ?
C11 C12 C13 120.6(3) . . ?
C14 C13 C12 120.0(3) . . ?
C13 C14 C15 119.5(2) . . ?
C13 C14 Cl1 107.1(3) . . ?
C15 C14 Cl1 133.4(3) . . ?
C13 C14 Br1 124.1(3) . . ?
C15 C14 Br1 116.4(3) . . ?
Cl1 C14 Br1 17.09(17) . . ?
C16 C15 C14 120.8(3) . . ?
C15 C16 C11 120.1(3) . . ?
O21 C21 N11 123.1(2) . . ?
O21 C21 C22 121.2(2) . . ?
N11 C21 C22 115.74(19) . . ?
C21 C22 C23 112.1(2) . . ?
C22 C23 C23 113.2(2) . 3_546 ?

loop_
_geom_bond_atom_site_label_1
_geom_bond_atom_site_label_2
_geom_bond_distance
_geom_bond_site_symmetry_2
_geom_bond_publ_flag
Br1 Cl1 0.559(5) . ?
Br1 C14 1.897(3) . ?
Cl1 C14 1.779(4) . ?
N11 C21 1.338(3) . ?
N11 C11 1.414(3) . ?
C11 C12 1.374(3) . ?
C11 C16 1.389(3) . ?
C12 C13 1.381(4) . ?
C13 C14 1.371(4) . ?
C14 C15 1.375(4) . ?
C15 C16 1.363(4) . ?
O21 C21 1.224(2) . ?
C21 C22 1.499(4) . ?
C22 C23 1.523(4) . ?
C23 C23 1.518(5) 3_546 ?
